data_4001366
loop_
_publ_author_name
'Castro, Jorge Rodriguez-'
'Dale, Phillip'
'Mahon, Mary F.'
'Molloy, Kieran C.'
'Peter, Laurie M.'

_publ_section_title
;
 Deposition of Antimony Sulfide Thin Films from Single-Source Antimony
 Thiolate Precursors
;
_journal_issue 13
_journal_name_full 'Chemistry of Materials'
_journal_page_first 3219
_journal_paper_doi 10.1021/cm070405j
_journal_volume 19
_journal_year 2007
_chemical_formula_sum 'C12 H27 S3 Sb'
_chemical_formula_weight 389.27
_chemical_name_systematic
;
 ?
;
_space_group_IT_number 173
_symmetry_cell_setting hexagonal
_symmetry_space_group_name_Hall 'P 6c'
_symmetry_space_group_name_H-M 'P 63'
_atom_sites_solution_hydrogens geom
_atom_sites_solution_primary direct
_atom_sites_solution_secondary difmap
_audit_creation_method SHELXL-97
_cell_angle_alpha 90.00
_cell_angle_beta 90.00
_cell_angle_gamma 120.00
_cell_formula_units_Z 2
_cell_length_a 10.3430(2)
_cell_length_b 10.3430(2)
_cell_length_c 9.7560(3)
_cell_measurement_reflns_used 14357
_cell_measurement_temperature 150(2)
_cell_measurement_theta_max 30.034
_cell_measurement_theta_min 2.910
_cell_volume 903.85(4)
_computing_cell_refinement 'HKL Scalepack (Otwinowski & Minor 1997)'
_computing_data_reduction 'Denzo & Scalepack (Otwinowski & Minor, 1997)'
_computing_molecular_graphics 'ORTEX (P.McArdle, 1995)'
_computing_publication_material 'SHELXL-97/2 (Sheldrick,1997)'
_computing_structure_refinement 'SHELXL-97 (Sheldrick, 1997)'
_computing_structure_solution 'SHELXS-97 (Sheldrick, 1990)'
_diffrn_ambient_temperature 150(2)
_diffrn_measured_fraction_theta_full 0.998
_diffrn_measured_fraction_theta_max 0.998
_diffrn_measurement_device_type KappaCCD
_diffrn_measurement_method KappaCCD
_diffrn_radiation_monochromator graphite
_diffrn_radiation_source 'fine-focus sealed tube'
_diffrn_radiation_type MoK\a
_diffrn_radiation_wavelength 0.71073
_diffrn_reflns_av_R_equivalents 0.0772
_diffrn_reflns_av_sigmaI/netI 0.0509
_diffrn_reflns_limit_h_max 14
_diffrn_reflns_limit_h_min -14
_diffrn_reflns_limit_k_max 14
_diffrn_reflns_limit_k_min -14
_diffrn_reflns_limit_l_max 13
_diffrn_reflns_limit_l_min -13
_diffrn_reflns_number 19393
_diffrn_reflns_theta_full 30.02
_diffrn_reflns_theta_max 30.02
_diffrn_reflns_theta_min 3.94
_exptl_absorpt_coefficient_mu 1.852
_exptl_absorpt_correction_T_max 0.866
_exptl_absorpt_correction_T_min 0.686
_exptl_absorpt_correction_type multi-scan
_exptl_absorpt_process_details
;
 ?
;
_exptl_crystal_colour Colourless
_exptl_crystal_density_diffrn 1.430
_exptl_crystal_density_method 'not measured'
_exptl_crystal_description Block
_exptl_crystal_F_000 396
_exptl_crystal_size_max 0.22
_exptl_crystal_size_mid 0.08
_exptl_crystal_size_min 0.08
_refine_diff_density_max 0.644
_refine_diff_density_min -0.598
_refine_diff_density_rms 0.078
_refine_ls_abs_structure_details 'Flack H D (1983), Acta Cryst. A39, 876-881'
_refine_ls_abs_structure_Flack 0.22(6)
_refine_ls_extinction_coef 0.009(2)
_refine_ls_extinction_expression Fc^*^=kFc[1+0.001xFc^2^\l^3^/sin(2\q)]^-1/4^
_refine_ls_extinction_method SHELXL
_refine_ls_goodness_of_fit_ref 1.063
_refine_ls_hydrogen_treatment constr
_refine_ls_matrix_type full
_refine_ls_number_parameters 99
_refine_ls_number_reflns 1761
_refine_ls_number_restraints 1
_refine_ls_restrained_S_all 1.063
_refine_ls_R_factor_all 0.0637
_refine_ls_R_factor_gt 0.0339
_refine_ls_shift/su_max 0.000
_refine_ls_shift/su_mean 0.000
_refine_ls_structure_factor_coef Fsqd
_refine_ls_weighting_details 'calc w=1/[\s^2^(Fo^2^)+(0.0370P)^2^+0.1725P] where P=(Fo^2^+2Fc^2^)/3'
_refine_ls_weighting_scheme calc
_refine_ls_wR_factor_gt 0.0702
_refine_ls_wR_factor_ref 0.0792
_reflns_number_gt 1273
_reflns_number_total 1761
_reflns_threshold_expression >2sigma(I)
_cod_data_source_file cm070405jsi20070206_095337.cif
_cod_data_source_block c:\x-ray\kcm\maxushex\kcmjorge
_cod_depositor_comments
;
The following automatic conversions were performed:

'_symmetry_cell_setting' value 'Hexagonal' changed to 'hexagonal'
according to /home/saulius/struct/CIF-dictionaries/cif_core.dic
dictionary named 'cif_core.dic' version 2.4.1 from
2010-06-29.

'_exptl_absorpt_correction_type' value 'Multi-Scan'
changed to 'multi-scan' according to
/home/saulius/struct/CIF-dictionaries/cif_core.dic dictionary named
'cif_core.dic' version 2.4.1 from 2010-06-29.

Automatic conversion script
Id: cif_fix_values 1715 2011-07-08 13:25:40Z adriana 
;
_cod_original_sg_symbol_H-M P63
_cod_database_code 4001366

loop_
_symmetry_equiv_pos_as_xyz
'x, y, z'
'x-y, x, z+1/2'
'-y, x-y, z'
'-x, -y, z+1/2'
'-x+y, -x, z'
'y, -x+y, z+1/2'

loop_
_atom_site_label
_atom_site_type_symbol
_atom_site_fract_x
_atom_site_fract_y
_atom_site_fract_z
_atom_site_U_iso_or_equiv
_atom_site_adp_type
_atom_site_occupancy
_atom_site_symmetry_multiplicity
_atom_site_calc_flag
_atom_site_refinement_flags
_atom_site_disorder_assembly
_atom_site_disorder_group
Sb1 Sb 0.0000 0.0000 0.53171(7) 0.02598(15) Uani 0.75 3 d SP . 1
S1 S -0.08255(13) 0.13920(12) 0.39236(16) 0.0340(3) Uani 0.75 1 d P A 1
C1 C -0.0314(7) 0.3114(6) 0.4906(7) 0.0328(11) Uani 0.75 1 d P A 1
C2 C -0.0680(7) 0.4045(6) 0.3964(8) 0.0534(13) Uani 0.75 1 d P A 1
H2A H -0.0066 0.4294 0.3135 0.080 Uiso 0.75 1 calc PR A 1
H2B H -0.0473 0.4967 0.4434 0.080 Uiso 0.75 1 calc PR A 1
H2C H -0.1738 0.3479 0.3712 0.080 Uiso 0.75 1 calc PR A 1
C3 C -0.1221(9) 0.2724(9) 0.6182(6) 0.0482(16) Uani 0.75 1 d P A 1
H3A H -0.0938 0.2153 0.6792 0.072 Uiso 0.75 1 calc PR A 1
H3B H -0.2282 0.2122 0.5951 0.072 Uiso 0.75 1 calc PR A 1
H3C H -0.1039 0.3641 0.6645 0.072 Uiso 0.75 1 calc PR A 1
C4 C 0.1371(5) 0.3961(6) 0.5231(8) 0.0477(12) Uani 0.75 1 d P A 1
H4A H 0.1939 0.4206 0.4374 0.072 Uiso 0.75 1 calc PR A 1
H4B H 0.1616 0.3331 0.5799 0.072 Uiso 0.75 1 calc PR A 1
H4C H 0.1627 0.4883 0.5726 0.072 Uiso 0.75 1 calc PR A 1
Sb1A Sb 0.0000 0.0000 0.36703(9) 0.0178(3) Uani 0.25 3 d SP . 2
S1A S -0.0795(4) 0.1426(3) 0.5066(3) 0.0203(6) Uani 0.25 1 d P B 2
C1A C -0.0216(15) 0.3176(15) 0.4069(19) 0.022(3) Uani 0.25 1 d P B 2
C2A C -0.065(2) 0.4043(19) 0.5023(17) 0.041(4) Uani 0.25 1 d P B 2
H2A1 H -0.0058 0.4281 0.5866 0.062 Uiso 0.25 1 calc PR B 2
H2A2 H -0.1713 0.3442 0.5248 0.062 Uiso 0.25 1 calc PR B 2
H2A3 H -0.0459 0.4970 0.4576 0.062 Uiso 0.25 1 calc PR B 2
C3A C -0.1150(16) 0.2758(17) 0.2675(12) 0.026(3) Uani 0.25 1 d P B 2
H3A1 H -0.2220 0.2203 0.2886 0.039 Uiso 0.25 1 calc PR B 2
H3A2 H -0.0891 0.2140 0.2106 0.039 Uiso 0.25 1 calc PR B 2
H3A3 H -0.0913 0.3675 0.2180 0.039 Uiso 0.25 1 calc PR B 2
C4A C 0.1460(17) 0.4022(15) 0.3768(16) 0.032(3) Uani 0.25 1 d P B 2
H4A1 H 0.2016 0.4245 0.4631 0.049 Uiso 0.25 1 calc PR B 2
H4A2 H 0.1725 0.4957 0.3292 0.049 Uiso 0.25 1 calc PR B 2
H4A3 H 0.1713 0.3408 0.3187 0.049 Uiso 0.25 1 calc PR B 2

loop_
_atom_site_aniso_label
_atom_site_aniso_U_11
_atom_site_aniso_U_22
_atom_site_aniso_U_33
_atom_site_aniso_U_23
_atom_site_aniso_U_13
_atom_site_aniso_U_12
Sb1 0.02563(17) 0.02563(17) 0.0267(2) 0.000 0.000 0.01282(8)
S1 0.0391(7) 0.0335(6) 0.0344(8) -0.0061(7) -0.0097(7) 0.0219(6)
C1 0.038(3) 0.023(3) 0.039(3) -0.003(2) -0.004(3) 0.017(2)
C2 0.058(4) 0.041(3) 0.067(4) 0.016(4) 0.007(4) 0.029(3)
C3 0.058(5) 0.045(4) 0.046(4) -0.005(2) 0.008(2) 0.028(4)
C4 0.034(2) 0.037(3) 0.063(3) -0.017(3) -0.004(3) 0.011(2)
Sb1A 0.0194(5) 0.0194(5) 0.0147(7) 0.000 0.000 0.0097(2)
S1A 0.0289(16) 0.0253(15) 0.0133(19) 0.0035(12) 0.0068(12) 0.0185(13)
C1A 0.028(8) 0.016(6) 0.027(7) -0.002(8) -0.008(8) 0.015(6)
C2A 0.076(12) 0.048(10) 0.023(8) 0.010(6) 0.013(7) 0.049(10)
C3A 0.028(6) 0.038(7) 0.012(7) 0.009(6) 0.003(5) 0.017(6)
C4A 0.040(8) 0.022(7) 0.030(8) -0.006(6) 0.001(6) 0.011(6)

loop_
_atom_type_symbol
_atom_type_description
_atom_type_scat_dispersion_real
_atom_type_scat_dispersion_imag
_atom_type_scat_source
C C 0.0033 0.0016 'International Tables Vol C Tables 4.2.6.8 and 6.1.1.4'
H H 0.0000 0.0000 'International Tables Vol C Tables 4.2.6.8 and 6.1.1.4'
S S 0.1246 0.1234 'International Tables Vol C Tables 4.2.6.8 and 6.1.1.4'
Sb Sb -0.5866 1.5461 'International Tables Vol C Tables 4.2.6.8 and 6.1.1.4'

loop_
_geom_angle_atom_site_label_1
_geom_angle_atom_site_label_2
_geom_angle_atom_site_label_3
_geom_angle
_geom_angle_site_symmetry_1
_geom_angle_site_symmetry_3
S1 Sb1 S1 91.63(6) 3 5
S1 Sb1 S1 91.63(6) 3 .
S1 Sb1 S1 91.63(6) 5 .
C1 S1 Sb1 105.4(2) . .
C3 C1 C2 110.9(6) . .
C3 C1 C4 111.2(6) . .
C2 C1 C4 109.6(5) . .
C3 C1 S1 109.5(4) . .
C2 C1 S1 104.8(4) . .
C4 C1 S1 110.5(4) . .
S1A Sb1A S1A 91.72(10) 5 .
S1A Sb1A S1A 91.72(10) 5 3
S1A Sb1A S1A 91.72(10) . 3
C1A S1A Sb1A 104.7(5) . .
C2A C1A C4A 111.5(13) . .
C2A C1A C3A 111.5(12) . .
C4A C1A C3A 110.5(14) . .
C2A C1A S1A 102.0(12) . .
C4A C1A S1A 112.1(10) . .
C3A C1A S1A 108.9(9) . .

loop_
_geom_bond_atom_site_label_1
_geom_bond_atom_site_label_2
_geom_bond_distance
_geom_bond_site_symmetry_2
Sb1 S1 2.4248(14) 3
Sb1 S1 2.4248(14) 5
Sb1 S1 2.4248(14) .
S1 C1 1.852(6) .
C1 C3 1.489(9) .
C1 C2 1.510(8) .
C1 C4 1.541(7) .
Sb1A S1A 2.432(3) 5
Sb1A S1A 2.432(3) .
Sb1A S1A 2.432(3) 3
S1A C1A 1.870(15) .
C1A C2A 1.51(2) .
C1A C4A 1.53(2) .
C1A C3A 1.60(2) .
